data_1572318
loop_
_publ_author_name
'Zhao, Hui-Fang'
'Liu, Fang-Fang'
'Ding, Qing-Rong'
'Wang, Di'
'Zhang, Jian'
'Zhang, Lei'

_publ_section_title
;
 Modulated assembly and structural diversity of heterometallic Sn--Ti oxo
 clusters from inorganic tin precursors
;
_journal_issue 35
_journal_name_full Nanoscale
_journal_page_first 16451
_journal_page_last 16457
_journal_paper_doi 10.1039/D4NR02644F
_journal_volume 16
_journal_year 2024
_chemical_formula_moiety 'C144 H264 Cl12 O82 Sn8 Ti20'
_chemical_formula_sum 'C144 H264 Cl12 O82 Sn8 Ti20'
_chemical_formula_weight 5640.46
_space_group_crystal_system cubic
_space_group_IT_number 220
_space_group_name_Hall 'I -4bd 2c 3'
_space_group_name_H-M_alt 'I -4 3 d'
_atom_sites_solution_hydrogens geom
_atom_sites_solution_primary dual
_audit_creation_date 2023-04-19
_audit_creation_method
;
Olex2 1.5
(compiled 2022.04.07 svn.rca3783a0 for OlexSys, GUI svn.r6498)
;
_audit_update_record
;
2024-06-25 deposited with the CCDC.	2024-08-09 downloaded from the CCDC.
;
_cell_angle_alpha 90
_cell_angle_beta 90
_cell_angle_gamma 90
_cell_formula_units_Z 12
_cell_length_a 41.7993(2)
_cell_length_b 41.7993(2)
_cell_length_c 41.7993(2)
_cell_measurement_reflns_used 18777
_cell_measurement_temperature 100.00(17)
_cell_measurement_theta_max 60.0840
_cell_measurement_theta_min 2.2420
_cell_volume 73031.0(6)
_computing_cell_refinement 'CrysAlisPro 1.171.41.115a (Rigaku OD, 2021)'
_computing_data_collection 'CrysAlisPro 1.171.41.115a (Rigaku OD, 2021)'
_computing_data_reduction 'CrysAlisPro 1.171.41.115a (Rigaku OD, 2021)'
_computing_molecular_graphics 'Olex2 1.5 (Dolomanov et al., 2009)'
_computing_publication_material 'Olex2 1.5 (Dolomanov et al., 2009)'
_computing_structure_refinement 'SHELXL 2017/1 (Sheldrick, 2015)'
_computing_structure_solution 'SHELXT 2014/5 (Sheldrick, 2014)'
_diffrn_ambient_environment N~2~
_diffrn_ambient_temperature 100.00(17)
_diffrn_detector 'Hybrid Pixel Array Detector'
_diffrn_detector_area_resol_mean 10.0000
_diffrn_detector_type HyPix
_diffrn_measured_fraction_theta_full 0.997
_diffrn_measured_fraction_theta_max 0.978
_diffrn_measurement_details
;
List of Runs (angles in degrees, time in seconds):

  # Type    Start    End  Width  t~exp~   \w     \q     \k     \f   Frames
#--------------------------------------------------------------------------
  1  \w   -151.00 -72.34   0.38    5.96    --  -78.14-144.00 -60.00  207
  2  \w      5.00  32.36   0.38    1.49    --   -1.41 -99.00-180.00   72
  3  \w   -116.00 -92.06   0.38    5.96    --  -78.14-103.00 148.00   63
;
_diffrn_measurement_device 'four-circle diffractometer'
_diffrn_measurement_device_type 'ROD, Synergy Custom system, HyPix'
_diffrn_measurement_method '\w scans'
_diffrn_orient_matrix_type 'CrysAlisPro convention (1999,Acta A55,543-557)'
_diffrn_orient_matrix_UB_11 0.0069982000
_diffrn_orient_matrix_UB_12 0.0167875000
_diffrn_orient_matrix_UB_13 -0.0263648000
_diffrn_orient_matrix_UB_21 0.0133828000
_diffrn_orient_matrix_UB_22 0.0228233000
_diffrn_orient_matrix_UB_23 0.0180607000
_diffrn_orient_matrix_UB_31 0.0282297000
_diffrn_orient_matrix_UB_32 -0.0150017000
_diffrn_orient_matrix_UB_33 -0.0020272000
_diffrn_radiation_monochromator mirror
_diffrn_radiation_probe x-ray
_diffrn_radiation_type 'Ga K\a'
_diffrn_radiation_wavelength 1.3405
_diffrn_reflns_av_R_equivalents 0.0541
_diffrn_reflns_av_unetI/netI 0.0535
_diffrn_reflns_Laue_measured_fraction_full 0.997
_diffrn_reflns_Laue_measured_fraction_max 0.978
_diffrn_reflns_limit_h_max 54
_diffrn_reflns_limit_h_min -37
_diffrn_reflns_limit_k_max 52
_diffrn_reflns_limit_k_min -36
_diffrn_reflns_limit_l_max 23
_diffrn_reflns_limit_l_min -50
_diffrn_reflns_number 37310
_diffrn_reflns_point_group_measured_fraction_full 0.962
_diffrn_reflns_point_group_measured_fraction_max 0.921
_diffrn_reflns_theta_full 53.543
_diffrn_reflns_theta_max 60.223
_diffrn_reflns_theta_min 2.251
_diffrn_source 'micro-focus metaljet'
_exptl_absorpt_coefficient_mu 9.164
_exptl_absorpt_correction_T_max 1.00000
_exptl_absorpt_correction_T_min 0.13730
_exptl_absorpt_correction_type multi-scan
_exptl_absorpt_process_details
;
CrysAlisPro 1.171.41.115a (Rigaku Oxford Diffraction, 2021)
Empirical absorption correction using spherical harmonics,
implemented in SCALE3 ABSPACK scaling algorithm.
;
_exptl_crystal_colour 'clear reddish red'
_exptl_crystal_colour_lustre clear
_exptl_crystal_colour_modifier reddish
_exptl_crystal_colour_primary red
_exptl_crystal_density_diffrn 1.539
_exptl_crystal_description block
_exptl_crystal_F_000 33936
_exptl_crystal_size_max 0.01
_exptl_crystal_size_mid 0.01
_exptl_crystal_size_min 0.01
_refine_diff_density_max 1.672
_refine_diff_density_min -1.198
_refine_diff_density_rms 0.225
_refine_ls_abs_structure_details
;
 Flack x determined using 3924 quotients [(I+)-(I-)]/[(I+)+(I-)]
 (Parsons, Flack and Wagner, Acta Cryst. B69 (2013) 249-259).
;
_refine_ls_abs_structure_Flack 0.032(9)
_refine_ls_extinction_method none
_refine_ls_goodness_of_fit_ref 1.045
_refine_ls_hydrogen_treatment constr
_refine_ls_matrix_type full
_refine_ls_number_parameters 606
_refine_ls_number_reflns 12754
_refine_ls_number_restraints 60
_refine_ls_restrained_S_all 1.043
_refine_ls_R_factor_all 0.1229
_refine_ls_R_factor_gt 0.0936
_refine_ls_shift/su_max 0.000
_refine_ls_shift/su_mean 0.000
_refine_ls_structure_factor_coef Fsqd
_refine_ls_weighting_details 'w=1/[\s^2^(Fo^2^)+(0.1105P)^2^+3797.6565P] where P=(Fo^2^+2Fc^2^)/3'
_refine_ls_weighting_scheme calc
_refine_ls_wR_factor_gt 0.2343
_refine_ls_wR_factor_ref 0.2620
_reflns_Friedel_coverage 0.808
_reflns_Friedel_fraction_full 0.922
_reflns_Friedel_fraction_max 0.859
_reflns_number_gt 10128
_reflns_number_total 12754
_reflns_threshold_expression 'I > 2\s(I)'
_cod_data_source_file d4nr02644f2.cif
_cod_data_source_block TOC-58
_cod_depositor_comments 'Adding full bibliography for 1572311--1572318.cif.'
_cod_original_cell_volume 73031.0(10)
_cod_database_code 1572318
_shelx_shelxl_version_number 2017/1
_chemical_oxdiff_formula 'Ti Sn C O'
_shelx_space_group_comment
;
The symmetry employed for this shelxl refinement is uniquely defined
by the following loop, which should always be used as a source of
symmetry information in preference to the above space-group names.
They are only intended as comments.
;
_olex2_refinement_description
;
1. Fixed Uiso
 At 1.2 times of:
  All C(H,H) groups
 At 1.5 times of:
  All C(H,H,H) groups
2. Restrained distances
 C141-C126
 1.52 with sigma of 0.02
 C144-C118
 1.52 with sigma of 0.02
 C106-C127
 1.52 with sigma of 0.02
 C126-C127
 1.52 with sigma of 0.02
 C115-C98
 1.52 with sigma of 0.02
 C133-C130
 1.52 with sigma of 0.02
 C82-C133 = C139-C142
 1.52 with sigma of 0.02
 C142-C139 = C133-C125
 1.52 with sigma of 0.002
 C139-C133 = C133-C130
 1.52 with sigma of 0.002
 C82-C133
 1.52 with sigma of 0.002
 C144-C118 = C123-C121
 1.52 with sigma of 0.002
 C118-C123 = C123-C110
 1.52 with sigma of 0.002
 C141-C126 = C127-C106
 1.52 with sigma of 0.002
 C126-C127 = C127-C113
 1.52 with sigma of 0.002
 C127-C131
 1.52 with sigma of 0.002
 C129-C98 = C98-C115
 1.52 with sigma of 0.002
 C111-C98 = C98-C137
 1.52 with sigma of 0.002
 C134-C119 = C90-C94
 1.52 with sigma of 0.002
 C86-C90 = C90-C119
 1.52 with sigma of 0.002
 C90-C74
 1.52 with sigma of 0.002
 C138-C114 = C117-C109
 1.52 with sigma of 0.002
 C114-C117 = C117-C102
 1.52 with sigma of 0.002
 C117-C78
 1.52 with sigma of 0.002
3. Uiso/Uaniso restraints and constraints
Uanis(C126) \\sim Ueq, Uanis(C141) \\sim Ueq: with sigma of 0.01 and sigma for
terminal atoms of 0.02
Uanis(C144) \\sim Ueq, Uanis(C118) \\sim Ueq: with sigma of 0.01 and sigma for
terminal atoms of 0.02
4.a Secondary CH2 refined with riding coordinates:
 C74(H74a,H74b), C78(H78a,H78b), C82(H82a,H82b), C86(H86a,H86b), C94(H94a,
 H94b), C102(H10a,H10b), C106(H10c,H10d), C109(H10e,H10f), C110(H11a,H11b),
 C111(H11c,H11d), C113(H11e,H11f), C114(H11g,H11h), C115(H11i,H11j), C118(H11k,
 H11l), C119(H11m,H11n), C121(H12a,H12b), C122(H12c,H12d), C125(H12e,H12f),
 C126(H12g,H12h), C129(H12i,H12j), C130(H13a,H13b), C131(H13c,H13d), C137(H13k,
 H13l), C139(H13p,H13q)
4.b Idealised Me refined as rotating group:
 C134(H13e,H13f,H13g), C135(H13h,H13i,H13j), C138(H13m,H13n,H13o), C141(H14a,
 H14b,H14c), C142(H14d,H14e,H14f), C144(H14g,H14h,H14i)
;
_smtbx_masks_void_probe_radius 1.2
_smtbx_masks_void_truncation_radius 1.2
_olex2_submission_special_instructions 'No special instructions were received'
_oxdiff_exptl_absorpt_empirical_details
;
Empirical correction (ABSPACK) includes:
- Absorption correction using spherical harmonics
- Frame scaling
;
_oxdiff_exptl_absorpt_empirical_full_max 4.919
_oxdiff_exptl_absorpt_empirical_full_min 0.423

loop_
_space_group_symop_operation_xyz
'x, y, z'
'-x+1/2, -y, z+1/2'
'-x, y+1/2, -z+1/2'
'x+1/2, -y+1/2, -z'
'z, x, y'
'z+1/2, -x+1/2, -y'
'-z+1/2, -x, y+1/2'
'-z, x+1/2, -y+1/2'
'y, z, x'
'-y, z+1/2, -x+1/2'
'y+1/2, -z+1/2, -x'
'-y+1/2, -z, x+1/2'
'y+1/4, x+1/4, z+1/4'
'-y+1/4, -x+3/4, z+3/4'
'y+3/4, -x+1/4, -z+3/4'
'-y+3/4, x+3/4, -z+1/4'
'x+1/4, z+1/4, y+1/4'
'-x+3/4, z+3/4, -y+1/4'
'-x+1/4, -z+3/4, y+3/4'
'x+3/4, -z+1/4, -y+3/4'
'z+1/4, y+1/4, x+1/4'
'z+3/4, -y+1/4, -x+3/4'
'-z+3/4, y+3/4, -x+1/4'
'-z+1/4, -y+3/4, x+3/4'
'x+1/2, y+1/2, z+1/2'
'-x+1, -y+1/2, z+1'
'-x+1/2, y+1, -z+1'
'x+1, -y+1, -z+1/2'
'z+1/2, x+1/2, y+1/2'
'z+1, -x+1, -y+1/2'
'-z+1, -x+1/2, y+1'
'-z+1/2, x+1, -y+1'
'y+1/2, z+1/2, x+1/2'
'-y+1/2, z+1, -x+1'
'y+1, -z+1, -x+1/2'
'-y+1, -z+1/2, x+1'
'y+3/4, x+3/4, z+3/4'
'-y+3/4, -x+5/4, z+5/4'
'y+5/4, -x+3/4, -z+5/4'
'-y+5/4, x+5/4, -z+3/4'
'x+3/4, z+3/4, y+3/4'
'-x+5/4, z+5/4, -y+3/4'
'-x+3/4, -z+5/4, y+5/4'
'x+5/4, -z+3/4, -y+5/4'
'z+3/4, y+3/4, x+3/4'
'z+5/4, -y+3/4, -x+5/4'
'-z+5/4, y+5/4, -x+3/4'
'-z+3/4, -y+5/4, x+5/4'

loop_
_atom_site_label
_atom_site_type_symbol
_atom_site_fract_x
_atom_site_fract_y
_atom_site_fract_z
_atom_site_U_iso_or_equiv
_atom_site_adp_type
_atom_site_occupancy
_atom_site_site_symmetry_order
_atom_site_calc_flag
_atom_site_refinement_flags_posn
_atom_site_refinement_flags_adp
_atom_site_refinement_flags_occupancy
_atom_site_disorder_assembly
_atom_site_disorder_group
Sn6 Sn 0.41056(3) 0.55168(3) 0.87674(3) 0.0317(3) Uani 1 1 d . . . . .
Sn8 Sn 0.50665(4) 0.65178(4) 0.84991(4) 0.0446(4) Uani 1 1 d . . . . .
Ti14 Ti 0.48298(7) 0.71034(7) 0.90500(7) 0.0197(6) Uani 1 1 d . . . . .
Ti15 Ti 0.43670(7) 0.69356(7) 0.84554(7) 0.0210(6) Uani 1 1 d . . . . .
Ti17 Ti 0.43914(8) 0.63174(8) 0.89313(8) 0.0241(7) Uani 1 1 d . . . . .
Ti18 Ti 0.43832(9) 0.66983(8) 0.95933(8) 0.0285(7) Uani 1 1 d . . . . .
Ti20 Ti 0.47730(9) 0.57658(9) 0.84409(9) 0.0330(8) Uani 1 1 d . . . . .
Cl9 Cl 0.40493(14) 0.49979(12) 0.85197(14) 0.0424(12) Uani 1 1 d . . . . .
Cl10 Cl 0.35574(13) 0.56383(14) 0.86669(16) 0.0464(13) Uani 1 1 d . . . . .
Cl12 Cl 0.40439(16) 0.53046(13) 0.92928(13) 0.0452(13) Uani 1 1 d . . . . .
O44 O 0.4492(3) 0.7290(3) 0.8752(3) 0.024(3) Uani 1 1 d . . . . .
O48 O 0.3946(3) 0.7104(3) 0.8556(3) 0.030(3) Uani 1 1 d . . . . .
O52 O 0.4436(3) 0.7304(3) 0.8164(3) 0.020(2) Uani 1 1 d . . . . .
O56 O 0.4644(3) 0.6732(3) 0.8789(3) 0.025(3) Uani 1 1 d . . . . .
O60 O 0.4096(3) 0.6565(3) 0.9231(3) 0.026(3) Uani 1 1 d . . . . .
O61 O 0.4158(3) 0.6513(3) 0.8569(3) 0.025(3) Uani 1 1 d . . . . .
O63 O 0.4754(3) 0.6134(3) 0.8687(3) 0.026(3) Uani 1 1 d . . . . .
O64 O 0.4567(3) 0.7042(3) 0.9390(3) 0.023(3) Uani 1 1 d . . . . .
O65 O 0.4629(3) 0.6365(3) 0.9338(3) 0.025(3) Uani 1 1 d . . . . .
O67 O 0.4712(4) 0.6738(3) 0.8211(3) 0.031(3) Uani 1 1 d . . . . .
O68 O 0.4094(3) 0.6796(3) 0.7994(3) 0.026(3) Uani 1 1 d . . . . .
O69 O 0.500000 0.750000 0.9099(4) 0.023(4) Uani 1 2 d S T P . .
O71 O 0.4182(3) 0.5961(4) 0.8955(3) 0.035(3) Uani 1 1 d . . . . .
O72 O 0.5180(4) 0.5629(4) 0.8534(5) 0.057(5) Uani 1 1 d . . . . .
O73 O 0.4178(4) 0.6237(3) 0.9784(3) 0.034(3) Uani 1 1 d . . . . .
O75 O 0.4753(4) 0.5320(3) 0.8169(3) 0.038(3) Uani 1 1 d . . . . .
O76 O 0.4598(3) 0.5467(3) 0.8780(4) 0.034(3) Uani 1 1 d . . . . .
O77 O 0.4800(4) 0.5947(3) 0.8044(4) 0.040(3) Uani 1 1 d . . . . .
O79 O 0.4652(3) 0.6628(3) 0.9936(3) 0.029(3) Uani 1 1 d . . . . .
O80 O 0.4294(3) 0.5720(3) 0.8355(3) 0.033(3) Uani 1 1 d . . . . .
O82 O 0.4037(4) 0.6878(3) 0.9796(4) 0.035(3) Uani 1 1 d . . . . .
C74 C 0.3644(4) 0.6962(3) 0.8529(4) 0.023(4) Uani 1 1 d D . . . .
H74A H 0.349368 0.711985 0.843579 0.028 Uiso 1 1 calc R U . . .
H74B H 0.356536 0.690819 0.874610 0.028 Uiso 1 1 calc R U . . .
C78 C 0.4580(5) 0.7290(3) 0.7853(4) 0.028(4) Uani 1 1 d D . . . .
H78A H 0.480902 0.734687 0.787246 0.033 Uiso 1 1 calc R U . . .
H78B H 0.447762 0.745327 0.771495 0.033 Uiso 1 1 calc R U . . .
C82 C 0.4770(5) 0.5184(5) 0.8859(5) 0.046(6) Uani 1 1 d D . . . .
H82A H 0.461334 0.500714 0.888069 0.055 Uiso 1 1 calc R U . . .
H82B H 0.486843 0.521579 0.907232 0.055 Uiso 1 1 calc R U . . .
C86 C 0.3763(5) 0.6732(5) 0.7990(3) 0.029(4) Uani 1 1 d D . . . .
H86A H 0.371986 0.654660 0.784957 0.035 Uiso 1 1 calc R U . . .
H86B H 0.364745 0.691934 0.790192 0.035 Uiso 1 1 calc R U . . .
C90 C 0.3639(3) 0.6661(3) 0.8325(3) 0.030(4) Uani 1 1 d D . . . .
C94 C 0.3848(4) 0.6400(4) 0.8469(5) 0.034(5) Uani 1 1 d D . . . .
H94A H 0.373579 0.630699 0.865553 0.041 Uiso 1 1 calc R U . . .
H94B H 0.387668 0.622823 0.830868 0.041 Uiso 1 1 calc R U . . .
C98 C 0.4727(3) 0.6052(4) 0.9818(4) 0.040(5) Uani 1 1 d D . . . .
C102 C 0.4211(3) 0.6849(5) 0.7688(4) 0.034(5) Uani 1 1 d D . . . .
H10A H 0.407457 0.700933 0.757957 0.041 Uiso 1 1 calc R U . . .
H10B H 0.419867 0.664765 0.756436 0.041 Uiso 1 1 calc R U . . .
C106 C 0.3761(5) 0.6531(5) 0.9277(4) 0.031(4) Uani 1 1 d D . . . .
H10C H 0.368241 0.635577 0.913846 0.038 Uiso 1 1 calc R U . . .
H10D H 0.365395 0.673092 0.920677 0.038 Uiso 1 1 calc R U . . .
C109 C 0.4760(5) 0.6727(4) 0.7867(4) 0.036(5) Uani 1 1 d D . . . .
H10E H 0.470894 0.650915 0.778927 0.043 Uiso 1 1 calc R U . . .
H10F H 0.498783 0.676929 0.781989 0.043 Uiso 1 1 calc R U . . .
C110 C 0.4578(6) 0.5290(5) 0.7887(6) 0.047(6) Uani 1 1 d D . . . .
H11A H 0.440937 0.512645 0.791883 0.056 Uiso 1 1 calc R U . . .
H11B H 0.472168 0.521269 0.771569 0.056 Uiso 1 1 calc R U . . .
C111 C 0.4377(3) 0.5957(5) 0.9800(5) 0.035(4) Uani 1 1 d D . . . .
H11C H 0.434062 0.582267 0.960866 0.042 Uiso 1 1 calc R U . . .
H11D H 0.431929 0.582986 0.999155 0.042 Uiso 1 1 calc R U . . .
C113 C 0.3729(6) 0.6747(5) 0.9836(5) 0.041(5) Uani 1 1 d D . . . .
H11E H 0.356754 0.691496 0.979106 0.049 Uiso 1 1 calc R U . . .
H11F H 0.370224 0.668057 1.006178 0.049 Uiso 1 1 calc R U . . .
C114 C 0.4677(5) 0.7001(5) 0.7346(4) 0.041(5) Uani 1 1 d D . . . .
H11G H 0.489537 0.709197 0.736056 0.049 Uiso 1 1 calc R U . . .
H11H H 0.470169 0.678109 0.726071 0.049 Uiso 1 1 calc R U . . .
C115 C 0.4851(5) 0.6157(5) 0.9492(4) 0.038(5) Uani 1 1 d D . . . .
H11I H 0.505849 0.626778 0.951839 0.046 Uiso 1 1 calc R U . . .
H11J H 0.488667 0.596569 0.935663 0.046 Uiso 1 1 calc R U . . .
C117 C 0.4555(3) 0.6967(3) 0.7687(3) 0.031(4) Uani 1 1 d D . . . .
C118 C 0.4250(6) 0.5552(7) 0.7460(4) 0.056(6) Uani 1 1 d D U . . .
H11K H 0.414714 0.533906 0.746189 0.067 Uiso 1 1 calc R U . . .
H11L H 0.407744 0.571405 0.744397 0.067 Uiso 1 1 calc R U . . .
C119 C 0.3300(3) 0.6533(5) 0.8295(6) 0.041(5) Uani 1 1 d D . . . .
H11M H 0.331332 0.631829 0.819664 0.049 Uiso 1 1 calc R U . . .
H11N H 0.321523 0.650419 0.851426 0.049 Uiso 1 1 calc R U . . .
C121 C 0.4683(5) 0.5850(5) 0.7754(5) 0.047(6) Uani 1 1 d D . . . .
H12A H 0.486166 0.576256 0.762566 0.057 Uiso 1 1 calc R U . . .
H12B H 0.459807 0.603925 0.763953 0.057 Uiso 1 1 calc R U . . .
C122 C 0.4183(7) 0.5693(6) 0.8039(6) 0.049(6) Uani 1 1 d . . . . .
H12C H 0.408670 0.590038 0.797805 0.059 Uiso 1 1 calc R U . . .
H12D H 0.400844 0.553235 0.803794 0.059 Uiso 1 1 calc R U . . .
C123 C 0.4421(5) 0.5599(4) 0.7778(5) 0.046(6) Uani 1 1 d D . . . .
C125 C 0.4874(5) 0.5030(5) 0.8306(4) 0.043(5) Uani 1 1 d D . . . .
H12E H 0.503151 0.493535 0.815706 0.052 Uiso 1 1 calc R U . . .
H12F H 0.469473 0.487614 0.832828 0.052 Uiso 1 1 calc R U . . .
C126 C 0.3312(4) 0.6373(7) 0.9624(8) 0.065(8) Uani 1 1 d D U . . .
H12G H 0.328964 0.616237 0.951754 0.078 Uiso 1 1 calc R U . . .
H12H H 0.324735 0.634378 0.984997 0.078 Uiso 1 1 calc R U . . .
C127 C 0.3665(4) 0.6462(4) 0.9620(3) 0.050(6) Uani 1 1 d D . . . .
C129 C 0.4920(5) 0.5775(4) 0.9952(5) 0.038(5) Uani 1 1 d D . . . .
H12I H 0.483769 0.572154 1.016722 0.046 Uiso 1 1 calc R U . . .
H12J H 0.514557 0.584322 0.997600 0.046 Uiso 1 1 calc R U . . .
C130 C 0.5293(5) 0.5325(5) 0.8602(7) 0.052(6) Uani 1 1 d D . . . .
H13A H 0.541405 0.533255 0.880562 0.062 Uiso 1 1 calc R U . . .
H13B H 0.544326 0.525917 0.843139 0.062 Uiso 1 1 calc R U . . .
C131 C 0.3846(5) 0.6170(6) 0.9740(7) 0.055(7) Uani 1 1 d D . . . .
H13C H 0.375262 0.609864 0.994564 0.066 Uiso 1 1 calc R U . . .
H13D H 0.382183 0.599336 0.958384 0.066 Uiso 1 1 calc R U . . .
C133 C 0.5031(4) 0.5074(3) 0.8631(4) 0.035(5) Uani 1 1 d D . . . .
C134 C 0.3056(5) 0.6726(7) 0.8107(7) 0.059(7) Uani 1 1 d D . . . .
H13E H 0.312057 0.673585 0.788187 0.089 Uiso 1 1 calc R U . . .
H13F H 0.304303 0.694291 0.819444 0.089 Uiso 1 1 calc R U . . .
H13G H 0.284577 0.662260 0.812321 0.089 Uiso 1 1 calc R U . . .
C135 C 0.4911(7) 0.5474(6) 0.9746(7) 0.056(7) Uani 1 1 d . . . . .
H13H H 0.502700 0.551306 0.954594 0.085 Uiso 1 1 calc R U . . .
H13I H 0.468846 0.541907 0.969806 0.085 Uiso 1 1 calc R U . . .
H13J H 0.501237 0.529725 0.986185 0.085 Uiso 1 1 calc R U . . .
C137 C 0.4761(6) 0.6324(4) 1.0057(5) 0.038(5) Uani 1 1 d D . . . .
H13K H 0.463696 0.627065 1.025194 0.046 Uiso 1 1 calc R U . . .
H13L H 0.498841 0.634380 1.011975 0.046 Uiso 1 1 calc R U . . .
C138 C 0.4502(10) 0.7192(11) 0.7090(8) 0.110(15) Uani 1 1 d D . . . .
H13M H 0.460208 0.715279 0.688172 0.164 Uiso 1 1 calc R U . . .
H13N H 0.451485 0.742022 0.714145 0.164 Uiso 1 1 calc R U . . .
H13O H 0.427774 0.712530 0.708329 0.164 Uiso 1 1 calc R U . . .
C139 C 0.5166(7) 0.4750(4) 0.8726(5) 0.051(6) Uani 1 1 d D . . . .
H13P H 0.499457 0.458911 0.869552 0.061 Uiso 1 1 calc R U . . .
H13Q H 0.533927 0.469676 0.857373 0.061 Uiso 1 1 calc R U . . .
C141 C 0.3075(10) 0.6601(11) 0.9469(12) 0.126(17) Uani 1 1 d D U . . .
H14A H 0.309922 0.659234 0.923614 0.189 Uiso 1 1 calc R U . . .
H14B H 0.311735 0.681953 0.954377 0.189 Uiso 1 1 calc R U . . .
H14C H 0.285711 0.653917 0.952792 0.189 Uiso 1 1 calc R U . . .
C142 C 0.5297(9) 0.4711(7) 0.9063(6) 0.079(10) Uani 1 1 d D . . . .
H14D H 0.543041 0.451830 0.907243 0.119 Uiso 1 1 calc R U . . .
H14E H 0.511903 0.469038 0.921390 0.119 Uiso 1 1 calc R U . . .
H14F H 0.542600 0.489835 0.911853 0.119 Uiso 1 1 calc R U . . .
C144 C 0.4458(9) 0.5577(10) 0.7163(7) 0.097(12) Uani 1 1 d D U . . .
H14G H 0.432416 0.555848 0.697193 0.146 Uiso 1 1 calc R U . . .
H14H H 0.461688 0.540434 0.716465 0.146 Uiso 1 1 calc R U . . .
H14I H 0.456826 0.578410 0.716192 0.146 Uiso 1 1 calc R U . . .

loop_
_atom_site_aniso_label
_atom_site_aniso_U_11
_atom_site_aniso_U_22
_atom_site_aniso_U_33
_atom_site_aniso_U_23
_atom_site_aniso_U_13
_atom_site_aniso_U_12
Sn6 0.0371(7) 0.0254(6) 0.0325(7) 0.0001(5) -0.0003(6) -0.0051(5)
Sn8 0.0433(8) 0.0394(8) 0.0510(9) 0.0021(7) -0.0055(7) -0.0003(7)
Ti14 0.0198(14) 0.0209(14) 0.0183(14) 0.0010(12) 0.0000(11) -0.0020(11)
Ti15 0.0221(15) 0.0223(15) 0.0186(14) 0.0009(12) -0.0018(12) -0.0004(12)
Ti17 0.0237(15) 0.0213(15) 0.0272(16) -0.0008(13) -0.0008(13) -0.0008(12)
Ti18 0.0315(18) 0.0297(17) 0.0243(16) 0.0017(13) 0.0009(14) -0.0051(14)
Ti20 0.0319(18) 0.0300(18) 0.037(2) -0.0038(15) 0.0006(15) -0.0010(15)
Cl9 0.050(3) 0.032(2) 0.046(3) -0.004(2) 0.005(2) -0.008(2)
Cl10 0.038(3) 0.042(3) 0.060(4) -0.001(3) 0.000(3) -0.009(2)
Cl12 0.065(4) 0.032(3) 0.038(3) 0.002(2) 0.006(3) -0.011(2)
O44 0.021(6) 0.028(6) 0.022(6) -0.002(5) -0.004(5) 0.002(5)
O48 0.026(7) 0.031(7) 0.034(7) 0.003(6) 0.000(6) 0.002(6)
O52 0.020(6) 0.023(6) 0.016(5) -0.001(5) -0.003(4) -0.004(5)
O56 0.019(6) 0.018(6) 0.039(7) -0.005(5) -0.008(5) 0.002(5)
O60 0.028(6) 0.020(6) 0.030(6) -0.002(5) -0.003(5) -0.010(5)
O61 0.022(6) 0.022(6) 0.031(7) -0.005(5) -0.003(5) -0.005(5)
O63 0.032(7) 0.025(6) 0.022(6) 0.001(5) 0.009(5) 0.001(5)
O64 0.028(6) 0.027(6) 0.013(5) -0.001(5) 0.000(5) -0.007(5)
O65 0.033(7) 0.024(6) 0.017(6) 0.002(5) 0.002(5) -0.001(5)
O67 0.043(8) 0.016(6) 0.034(7) -0.004(5) 0.002(6) 0.005(5)
O68 0.028(7) 0.031(7) 0.020(6) -0.003(5) 0.000(5) -0.010(5)
O69 0.031(9) 0.022(8) 0.016(8) 0.000 0.000 0.011(7)
O71 0.034(7) 0.036(8) 0.033(7) 0.000(6) 0.003(6) -0.001(6)
O72 0.049(10) 0.042(9) 0.081(13) -0.031(9) -0.005(9) -0.012(8)
O73 0.039(8) 0.035(7) 0.028(7) 0.005(6) 0.002(6) -0.016(6)
O75 0.050(9) 0.032(7) 0.030(7) -0.009(6) -0.002(7) 0.003(7)
O76 0.039(8) 0.022(6) 0.041(8) -0.006(6) -0.002(6) -0.007(6)
O77 0.040(8) 0.030(7) 0.050(9) -0.004(7) 0.004(7) -0.009(6)
O79 0.032(7) 0.027(7) 0.026(7) 0.005(5) -0.006(5) -0.004(5)
O80 0.034(7) 0.024(7) 0.039(8) -0.009(6) 0.004(6) -0.004(6)
O82 0.038(8) 0.029(7) 0.039(8) -0.005(6) -0.006(6) 0.006(6)
C74 0.024(8) 0.018(8) 0.029(9) -0.003(7) -0.004(7) -0.002(7)
C78 0.038(10) 0.014(8) 0.031(10) 0.002(7) 0.005(8) 0.004(7)
C82 0.059(15) 0.023(10) 0.056(15) -0.003(10) 0.004(12) 0.004(10)
C86 0.039(11) 0.039(10) 0.010(7) 0.002(7) 0.001(7) -0.001(9)
C90 0.026(9) 0.033(10) 0.031(10) -0.005(8) 0.000(8) -0.002(8)
C94 0.018(8) 0.030(10) 0.054(13) -0.004(9) -0.009(9) -0.002(7)
C98 0.034(11) 0.047(13) 0.040(12) 0.007(10) -0.012(9) 0.000(10)
C102 0.036(11) 0.048(12) 0.018(8) -0.009(8) 0.000(8) -0.007(9)
C106 0.026(9) 0.033(10) 0.035(10) 0.008(8) 0.002(8) -0.003(8)
C109 0.043(12) 0.028(10) 0.036(11) -0.004(8) 0.019(9) 0.003(9)
C110 0.062(16) 0.039(12) 0.039(12) 0.004(10) 0.011(11) 0.001(11)
C111 0.031(10) 0.032(10) 0.042(11) 0.009(9) -0.006(9) -0.003(8)
C113 0.042(12) 0.040(12) 0.041(12) -0.004(10) -0.002(10) -0.011(10)
C114 0.044(12) 0.039(11) 0.040(12) -0.018(10) 0.022(10) -0.002(10)
C115 0.034(11) 0.044(12) 0.037(11) -0.008(10) -0.007(9) 0.008(9)
C117 0.031(10) 0.027(9) 0.034(10) -0.002(8) 0.006(8) -0.010(8)
C118 0.059(11) 0.063(12) 0.045(10) -0.001(9) 0.000(9) -0.002(10)
C119 0.029(10) 0.037(11) 0.057(14) 0.005(10) -0.012(10) 0.005(9)
C121 0.070(17) 0.049(14) 0.023(10) -0.001(9) -0.001(10) 0.010(12)
C122 0.060(15) 0.049(14) 0.039(12) -0.020(11) -0.017(11) 0.016(12)
C123 0.049(14) 0.039(12) 0.051(14) -0.004(11) 0.012(11) -0.003(10)
C125 0.037(11) 0.025(10) 0.067(16) -0.012(10) -0.002(11) 0.004(9)
C126 0.063(12) 0.067(12) 0.065(12) 0.006(10) 0.009(10) -0.003(10)
C127 0.048(14) 0.058(15) 0.044(13) -0.009(12) 0.000(11) 0.000(12)
C129 0.041(12) 0.025(10) 0.049(13) 0.003(9) 0.007(10) 0.005(9)
C130 0.029(11) 0.054(15) 0.074(18) -0.014(13) -0.007(11) 0.003(10)
C131 0.037(13) 0.066(18) 0.062(17) 0.016(14) 0.012(12) -0.006(12)
C133 0.036(11) 0.031(10) 0.040(11) -0.008(9) -0.004(9) 0.005(9)
C134 0.026(11) 0.08(2) 0.069(18) -0.004(16) -0.013(12) 0.000(12)
C135 0.065(17) 0.039(13) 0.066(17) 0.003(12) -0.023(14) 0.001(12)
C137 0.051(13) 0.024(10) 0.040(12) 0.002(8) -0.008(10) 0.000(9)
C138 0.09(3) 0.15(4) 0.09(3) -0.01(3) -0.01(2) 0.01(3)
C139 0.075(18) 0.032(12) 0.047(14) -0.007(10) -0.017(13) 0.013(11)
C141 0.12(3) 0.14(3) 0.11(3) 0.01(2) 0.01(2) 0.02(2)
C142 0.10(3) 0.037(14) 0.10(3) -0.005(16) 0.00(2) -0.012(16)
C144 0.12(2) 0.10(2) 0.080(19) -0.015(17) 0.006(18) 0.030(19)

loop_
_atom_type_symbol
_atom_type_description
_atom_type_scat_dispersion_real
_atom_type_scat_dispersion_imag
_atom_type_scat_source
C C 0.0137 0.0067 'International Tables Vol C Tables 4.2.6.8 and 6.1.1.4'
H H 0.0000 0.0000 'International Tables Vol C Tables 4.2.6.8 and 6.1.1.4'
Cl Cl 0.3281 0.5435 'International Tables Vol C Tables 4.2.6.8 and 6.1.1.4'
O O 0.0389 0.0241 'International Tables Vol C Tables 4.2.6.8 and 6.1.1.4'
Sn Sn 0.1164 4.3256 'International Tables Vol C Tables 4.2.6.8 and 6.1.1.4'
Ti Ti 0.3343 1.4243 'International Tables Vol C Tables 4.2.6.8 and 6.1.1.4'

loop_
_geom_angle_atom_site_label_1
_geom_angle_atom_site_label_2
_geom_angle_atom_site_label_3
_geom_angle
_geom_angle_site_symmetry_1
_geom_angle_site_symmetry_3
_geom_angle_publ_flag
Cl10 Sn6 Cl9 91.3(2) . . ?
Cl12 Sn6 Cl9 92.88(19) . . ?
Cl12 Sn6 Cl10 97.9(2) . . ?
O71 Sn6 Cl9 175.7(4) . . ?
O71 Sn6 Cl10 91.4(4) . . ?
O71 Sn6 Cl12 90.1(4) . . ?
O71 Sn6 O76 85.7(5) . . ?
O71 Sn6 O80 83.5(5) . . ?
O76 Sn6 Cl9 91.0(4) . . ?
O76 Sn6 Cl10 169.0(4) . . ?
O76 Sn6 Cl12 92.7(4) . . ?
O76 Sn6 O80 71.6(6) . . ?
O80 Sn6 Cl9 92.8(4) . . ?
O80 Sn6 Cl10 97.5(4) . . ?
O80 Sn6 Cl12 163.4(4) . . ?
O44 Sn8 O48 66.4(4) 40_546 40_546 ?
O44 Sn8 O56 68.5(4) 40_546 . ?
O56 Sn8 O48 94.7(5) . 40_546 ?
O63 Sn8 O44 127.9(5) . 40_546 ?
O63 Sn8 O48 88.4(5) . 40_546 ?
O63 Sn8 O56 69.2(4) . . ?
O67 Sn8 O44 93.7(5) . 40_546 ?
O67 Sn8 O48 157.1(5) . 40_546 ?
O67 Sn8 O56 66.3(5) . . ?
O67 Sn8 O63 96.0(5) . . ?
O44 Ti14 O44 104.2(4) . 40_546 ?
O44 Ti14 O52 175.8(5) . 40_546 ?
O44 Ti14 O56 72.7(5) . . ?
O52 Ti14 O44 73.1(5) 40_546 40_546 ?
O56 Ti14 O44 78.2(5) . 40_546 ?
O56 Ti14 O52 109.4(5) . 40_546 ?
O64 Ti14 O44 96.5(5) . . ?
O64 Ti14 O44 154.8(6) . 40_546 ?
O64 Ti14 O52 87.0(5) . 40_546 ?
O64 Ti14 O56 94.6(6) . . ?
O69 Ti14 O44 88.5(5) . 40_546 ?
O69 Ti14 O44 89.5(5) . . ?
O69 Ti14 O52 87.3(5) . 40_546 ?
O69 Ti14 O56 154.1(7) . . ?
O69 Ti14 O64 106.2(6) . . ?
O44 Ti15 Ti14 38.7(4) . 15_466 ?
O44 Ti15 O56 74.5(5) . . ?
O44 Ti15 O61 127.7(5) . . ?
O44 Ti15 O68 146.2(5) . . ?
O48 Ti15 Ti14 86.2(4) . 15_466 ?
O48 Ti15 O44 80.4(6) . . ?
O48 Ti15 O52 89.1(5) . . ?
O48 Ti15 O56 121.8(6) . . ?
O48 Ti15 O61 82.8(6) . . ?
O48 Ti15 O67 159.6(6) . . ?
O48 Ti15 O68 79.9(5) . . ?
O52 Ti15 Ti14 38.0(3) . 15_466 ?
O52 Ti15 O44 76.5(5) . . ?
O52 Ti15 O56 132.3(5) . . ?
O52 Ti15 O61 152.1(5) . . ?
O52 Ti15 O68 76.0(5) . . ?
O56 Ti15 Ti14 103.5(4) . 15_466 ?
O56 Ti15 O61 73.4(5) . . ?
O56 Ti15 O68 139.3(5) . . ?
O61 Ti15 Ti14 164.4(4) . 15_466 ?
O61 Ti15 O68 76.3(5) . . ?
O67 Ti15 Ti14 100.0(4) . 15_466 ?
O67 Ti15 O44 116.5(6) . . ?
O67 Ti15 O52 84.3(5) . . ?
O67 Ti15 O56 75.9(6) . . ?
O67 Ti15 O61 94.1(5) . . ?
O67 Ti15 O68 79.8(6) . . ?
O68 Ti15 Ti14 112.7(3) . 15_466 ?
O60 Ti17 O56 93.4(5) . . ?
O61 Ti17 O56 72.2(5) . . ?
O61 Ti17 O60 87.8(5) . . ?
O61 Ti17 O63 98.3(5) . . ?
O61 Ti17 O65 149.7(5) . . ?
O63 Ti17 O56 77.9(5) . . ?
O63 Ti17 O60 167.1(5) . . ?
O65 Ti17 O56 84.7(5) . . ?
O65 Ti17 O60 74.0(5) . . ?
O65 Ti17 O63 95.6(6) . . ?
O71 Ti17 O56 167.0(6) . . ?
O71 Ti17 O60 95.5(6) . . ?
O71 Ti17 O61 98.7(6) . . ?
O71 Ti17 O63 94.8(6) . . ?
O71 Ti17 O65 106.9(6) . . ?
O60 Ti18 O65 73.5(5) . . ?
O60 Ti18 O73 78.6(5) . . ?
O64 Ti18 O60 96.8(5) . . ?
O64 Ti18 O65 94.7(5) . . ?
O64 Ti18 O73 172.2(6) . . ?
O64 Ti18 O79 103.2(6) . . ?
O64 Ti18 O82 102.8(6) . . ?
O65 Ti18 O73 78.0(5) . . ?
O79 Ti18 O60 154.8(6) . . ?
O79 Ti18 O65 89.5(6) . . ?
O79 Ti18 O73 79.7(6) . . ?
O82 Ti18 O60 89.5(6) . . ?
O82 Ti18 O65 156.9(6) . . ?
O82 Ti18 O73 83.6(6) . . ?
O82 Ti18 O79 100.8(7) . . ?
O63 Ti20 O75 174.8(6) . . ?
O63 Ti20 O76 96.2(6) . . ?
O63 Ti20 O80 97.7(6) . . ?
O72 Ti20 O63 100.4(7) . . ?
O72 Ti20 O75 83.0(7) . . ?
O72 Ti20 O76 89.7(8) . . ?
O72 Ti20 O80 156.3(7) . . ?
O76 Ti20 O75 79.8(6) . . ?
O76 Ti20 O80 73.2(6) . . ?
O77 Ti20 O63 99.4(6) . . ?
O77 Ti20 O72 105.3(9) . . ?
O77 Ti20 O75 83.4(6) . . ?
O77 Ti20 O76 155.9(6) . . ?
O77 Ti20 O80 86.6(7) . . ?
O80 Ti20 O75 78.0(6) . . ?
Ti14 O44 Sn8 105.5(5) 15_466 15_466 ?
Ti14 O44 Sn8 114.8(6) . 15_466 ?
Ti14 O44 Ti14 120.4(6) . 15_466 ?
Ti15 O44 Sn8 104.3(5) . 15_466 ?
Ti15 O44 Ti14 106.0(6) . . ?
Ti15 O44 Ti14 104.3(6) . 15_466 ?
Ti15 O48 Sn8 105.7(6) . 15_466 ?
C74 O48 Sn8 115.4(10) . 15_466 ?
C74 O48 Ti15 130.4(10) . . ?
Ti15 O52 Ti14 105.7(5) . 15_466 ?
C78 O52 Ti14 114.5(9) . 15_466 ?
C78 O52 Ti15 125.7(9) . . ?
Ti14 O56 Sn8 106.4(5) . . ?
Ti14 O56 Ti17 131.3(7) . . ?
Ti15 O56 Sn8 103.9(6) . . ?
Ti15 O56 Ti14 105.5(5) . . ?
Ti15 O56 Ti17 104.8(5) . . ?
Ti17 O56 Sn8 102.2(5) . . ?
Ti18 O60 Ti17 104.0(6) . . ?
C106 O60 Ti17 128.9(11) . . ?
C106 O60 Ti18 120.9(11) . . ?
Ti17 O61 Ti15 109.1(6) . . ?
C94 O61 Ti15 127.1(10) . . ?
C94 O61 Ti17 122.2(10) . . ?
Ti17 O63 Sn8 110.7(6) . . ?
Ti20 O63 Sn8 112.4(6) . . ?
Ti20 O63 Ti17 129.7(7) . . ?
Ti14 O64 Ti18 136.5(7) . . ?
Ti17 O65 Ti18 105.5(6) . . ?
C115 O65 Ti17 130.6(12) . . ?
C115 O65 Ti18 120.7(10) . . ?
Ti15 O67 Sn8 113.9(7) . . ?
C109 O67 Sn8 116.9(10) . . ?
C109 O67 Ti15 129.2(11) . . ?
C86 O68 Ti15 122.8(9) . . ?
C102 O68 Ti15 123.5(9) . . ?
C102 O68 C86 111.6(12) . . ?
Ti14 O69 Ti14 167.1(10) 26_564 . ?
Ti17 O71 Sn6 147.2(8) . . ?
C130 O72 Ti20 130.3(13) . . ?
C111 O73 Ti18 119.6(10) . . ?
C131 O73 Ti18 119.5(12) . . ?
C131 O73 C111 114.1(14) . . ?
C110 O75 Ti20 122.4(12) . . ?
C110 O75 C125 116.5(14) . . ?
C125 O75 Ti20 120.2(11) . . ?
Ti20 O76 Sn6 106.3(7) . . ?
C82 O76 Sn6 126.3(12) . . ?
C82 O76 Ti20 119.5(12) . . ?
C121 O77 Ti20 131.2(12) . . ?
C137 O79 Ti18 127.3(11) . . ?
Ti20 O80 Sn6 105.3(7) . . ?
C122 O80 Sn6 128.3(15) . . ?
C122 O80 Ti20 119.8(14) . . ?
C113 O82 Ti18 128.0(12) . . ?
O48 C74 H74A 108.8 . . ?
O48 C74 H74B 108.8 . . ?
O48 C74 C90 113.9(13) . . ?
H74A C74 H74B 107.7 . . ?
C90 C74 H74A 108.8 . . ?
C90 C74 H74B 108.8 . . ?
O52 C78 H78A 108.5 . . ?
O52 C78 H78B 108.5 . . ?
O52 C78 C117 115.1(13) . . ?
H78A C78 H78B 107.5 . . ?
C117 C78 H78A 108.5 . . ?
C117 C78 H78B 108.5 . . ?
O76 C82 H82A 107.9 . . ?
O76 C82 H82B 107.9 . . ?
O76 C82 C133 117.7(17) . . ?
H82A C82 H82B 107.2 . . ?
C133 C82 H82A 107.9 . . ?
C133 C82 H82B 107.9 . . ?
O68 C86 H86A 109.4 . . ?
O68 C86 H86B 109.4 . . ?
O68 C86 C90 111.0(13) . . ?
H86A C86 H86B 108.0 . . ?
C90 C86 H86A 109.4 . . ?
C90 C86 H86B 109.4 . . ?
C74 C90 C119 110.4(14) . . ?
C86 C90 C74 110.6(13) . . ?
C86 C90 C119 108.0(15) . . ?
C94 C90 C74 111.4(13) . . ?
C94 C90 C86 108.1(14) . . ?
C94 C90 C119 108.3(12) . . ?
O61 C94 C90 113.4(14) . . ?
O61 C94 H94A 108.9 . . ?
O61 C94 H94B 108.9 . . ?
C90 C94 H94A 108.9 . . ?
C90 C94 H94B 108.9 . . ?
H94A C94 H94B 107.7 . . ?
C115 C98 C111 111.0(15) . . ?
C129 C98 C111 109.2(15) . . ?
C129 C98 C115 111.6(15) . . ?
C137 C98 C111 108.5(16) . . ?
C137 C98 C115 110.1(15) . . ?
C137 C98 C129 106.3(14) . . ?
O68 C102 H10A 109.0 . . ?
O68 C102 H10B 109.0 . . ?
O68 C102 C117 113.0(13) . . ?
H10A C102 H10B 107.8 . . ?
C117 C102 H10A 109.0 . . ?
C117 C102 H10B 109.0 . . ?
O60 C106 H10C 108.8 . . ?
O60 C106 H10D 108.8 . . ?
O60 C106 C127 114.0(15) . . ?
H10C C106 H10D 107.7 . . ?
C127 C106 H10C 108.8 . . ?
C127 C106 H10D 108.8 . . ?
O67 C109 H10E 108.9 . . ?
O67 C109 H10F 108.9 . . ?
O67 C109 C117 113.2(13) . . ?
H10E C109 H10F 107.7 . . ?
C117 C109 H10E 108.9 . . ?
C117 C109 H10F 108.9 . . ?
O75 C110 H11A 108.8 . . ?
O75 C110 H11B 108.8 . . ?
O75 C110 C123 113.8(18) . . ?
H11A C110 H11B 107.7 . . ?
C123 C110 H11A 108.8 . . ?
C123 C110 H11B 108.8 . . ?
O73 C111 C98 110.2(14) . . ?
O73 C111 H11C 109.6 . . ?
O73 C111 H11D 109.6 . . ?
C98 C111 H11C 109.6 . . ?
C98 C111 H11D 109.6 . . ?
H11C C111 H11D 108.1 . . ?
O82 C113 H11E 108.9 . . ?
O82 C113 H11F 108.9 . . ?
O82 C113 C127 113.3(17) . . ?
H11E C113 H11F 107.7 . . ?
C127 C113 H11E 108.9 . . ?
C127 C113 H11F 108.9 . . ?
H11G C114 H11H 106.5 . . ?
C117 C114 H11G 106.6 . . ?
C117 C114 H11H 106.6 . . ?
C138 C114 H11G 106.6 . . ?
C138 C114 H11H 106.6 . . ?
C138 C114 C117 123(2) . . ?
O65 C115 C98 110.9(14) . . ?
O65 C115 H11I 109.5 . . ?
O65 C115 H11J 109.5 . . ?
C98 C115 H11I 109.5 . . ?
C98 C115 H11J 109.5 . . ?
H11I C115 H11J 108.0 . . ?
C78 C117 C114 108.9(13) . . ?
C102 C117 C78 110.5(14) . . ?
C102 C117 C114 110.5(14) . . ?
C109 C117 C78 108.8(13) . . ?
C109 C117 C102 108.4(14) . . ?
C109 C117 C114 109.8(14) . . ?
H11K C118 H11L 107.4 . . ?
C123 C118 H11K 108.3 . . ?
C123 C118 H11L 108.3 . . ?
C144 C118 H11K 108.3 . . ?
C144 C118 H11L 108.3 . . ?
C144 C118 C123 116(2) . . ?
C90 C119 H11M 107.6 . . ?
C90 C119 H11N 107.6 . . ?
H11M C119 H11N 107.0 . . ?
C134 C119 C90 118.9(16) . . ?
C134 C119 H11M 107.6 . . ?
C134 C119 H11N 107.6 . . ?
O77 C121 H12A 108.8 . . ?
O77 C121 H12B 108.8 . . ?
O77 C121 C123 113.9(16) . . ?
H12A C121 H12B 107.7 . . ?
C123 C121 H12A 108.8 . . ?
C123 C121 H12B 108.8 . . ?
O80 C122 H12C 107.7 . . ?
O80 C122 H12D 107.7 . . ?
O80 C122 C123 118.5(19) . . ?
H12C C122 H12D 107.1 . . ?
C123 C122 H12C 107.7 . . ?
C123 C122 H12D 107.7 . . ?
C110 C123 C118 110.8(19) . . ?
C110 C123 C122 106.4(18) . . ?
C118 C123 C122 110.5(17) . . ?
C121 C123 C110 107.2(17) . . ?
C121 C123 C118 111.9(18) . . ?
C121 C123 C122 109.9(18) . . ?
O75 C125 H12E 108.8 . . ?
O75 C125 H12F 108.8 . . ?
O75 C125 C133 113.9(15) . . ?
H12E C125 H12F 107.7 . . ?
C133 C125 H12E 108.8 . . ?
C133 C125 H12F 108.8 . . ?
H12G C126 H12H 107.1 . . ?
C127 C126 H12G 107.7 . . ?
C127 C126 H12H 107.7 . . ?
C141 C126 H12G 107.7 . . ?
C141 C126 H12H 107.7 . . ?
C141 C126 C127 118(3) . . ?
C106 C127 C126 108.2(17) . . ?
C113 C127 C106 111.3(17) . . ?
C113 C127 C126 110.9(19) . . ?
C131 C127 C106 109.5(17) . . ?
C131 C127 C113 110.4(19) . . ?
C131 C127 C126 106.5(17) . . ?
C98 C129 H12I 108.7 . . ?
C98 C129 H12J 108.7 . . ?
C98 C129 C135 114.2(18) . . ?
H12I C129 H12J 107.6 . . ?
C135 C129 H12I 108.7 . . ?
C135 C129 H12J 108.7 . . ?
O72 C130 H13A 108.8 . . ?
O72 C130 H13B 108.8 . . ?
O72 C130 C133 113.7(17) . . ?
H13A C130 H13B 107.7 . . ?
C133 C130 H13A 108.8 . . ?
C133 C130 H13B 108.8 . . ?
O73 C131 C127 111.6(18) . . ?
O73 C131 H13C 109.3 . . ?
O73 C131 H13D 109.3 . . ?
C127 C131 H13C 109.3 . . ?
C127 C131 H13D 109.3 . . ?
H13C C131 H13D 108.0 . . ?
C82 C133 C125 106.7(16) . . ?
C82 C133 C130 111.1(17) . . ?
C82 C133 C139 111.7(17) . . ?
C125 C133 C130 109.0(17) . . ?
C125 C133 C139 106.5(15) . . ?
C139 C133 C130 111.6(18) . . ?
C119 C134 H13E 109.5 . . ?
C119 C134 H13F 109.5 . . ?
C119 C134 H13G 109.5 . . ?
H13E C134 H13F 109.5 . . ?
H13E C134 H13G 109.5 . . ?
H13F C134 H13G 109.5 . . ?
C129 C135 H13H 109.5 . . ?
C129 C135 H13I 109.5 . . ?
C129 C135 H13J 109.5 . . ?
H13H C135 H13I 109.5 . . ?
H13H C135 H13J 109.5 . . ?
H13I C135 H13J 109.5 . . ?
O79 C137 C98 113.4(15) . . ?
O79 C137 H13K 108.9 . . ?
O79 C137 H13L 108.9 . . ?
C98 C137 H13K 108.9 . . ?
C98 C137 H13L 108.9 . . ?
H13K C137 H13L 107.7 . . ?
C114 C138 H13M 109.5 . . ?
C114 C138 H13N 109.5 . . ?
C114 C138 H13O 109.5 . . ?
H13M C138 H13N 109.5 . . ?
H13M C138 H13O 109.5 . . ?
H13N C138 H13O 109.5 . . ?
C133 C139 H13P 107.8 . . ?
C133 C139 H13Q 107.8 . . ?
H13P C139 H13Q 107.1 . . ?
C142 C139 C133 118.1(19) . . ?
C142 C139 H13P 107.8 . . ?
C142 C139 H13Q 107.8 . . ?
C126 C141 H14A 109.5 . . ?
C126 C141 H14B 109.5 . . ?
C126 C141 H14C 109.5 . . ?
H14A C141 H14B 109.5 . . ?
H14A C141 H14C 109.5 . . ?
H14B C141 H14C 109.5 . . ?
C139 C142 H14D 109.5 . . ?
C139 C142 H14E 109.5 . . ?
C139 C142 H14F 109.5 . . ?
H14D C142 H14E 109.5 . . ?
H14D C142 H14F 109.5 . . ?
H14E C142 H14F 109.5 . . ?
C118 C144 H14G 109.5 . . ?
C118 C144 H14H 109.5 . . ?
C118 C144 H14I 109.5 . . ?
H14G C144 H14H 109.5 . . ?
H14G C144 H14I 109.5 . . ?
H14H C144 H14I 109.5 . . ?

loop_
_geom_bond_atom_site_label_1
_geom_bond_atom_site_label_2
_geom_bond_distance
_geom_bond_site_symmetry_2
_geom_bond_publ_flag
Sn6 Cl9 2.415(5) . ?
Sn6 Cl10 2.384(6) . ?
Sn6 Cl12 2.382(6) . ?
Sn6 O71 2.040(15) . ?
Sn6 O76 2.068(15) . ?
Sn6 O80 2.077(15) . ?
Sn8 O44 2.315(12) 40_546 ?
Sn8 O48 2.334(14) 40_546 ?
Sn8 O56 2.320(13) . ?
Sn8 O63 2.212(13) . ?
Sn8 O67 2.118(14) . ?
Ti14 O44 2.038(12) . ?
Ti14 O44 2.084(13) 40_546 ?
Ti14 O52 2.061(12) 40_546 ?
Ti14 O56 2.051(12) . ?
Ti14 O64 1.816(12) . ?
Ti14 O69 1.816(4) . ?
Ti15 O44 2.002(13) . ?
Ti15 O48 1.940(14) . ?
Ti15 O52 1.985(12) . ?
Ti15 O56 2.004(13) . ?
Ti15 O61 2.029(12) . ?
Ti15 O67 1.950(14) . ?
Ti15 O68 2.316(12) . ?
Ti17 O56 2.114(13) . ?
Ti17 O60 2.040(14) . ?
Ti17 O61 1.977(13) . ?
Ti17 O63 1.984(13) . ?
Ti17 O65 1.979(13) . ?
Ti17 O71 1.731(15) . ?
Ti18 O60 2.011(13) . ?
Ti18 O64 1.836(13) . ?
Ti18 O65 2.031(13) . ?
Ti18 O73 2.256(14) . ?
Ti18 O79 1.843(13) . ?
Ti18 O82 1.839(15) . ?
Ti20 O63 1.852(13) . ?
Ti20 O72 1.84(2) . ?
Ti20 O75 2.183(14) . ?
Ti20 O76 2.026(15) . ?
Ti20 O77 1.828(17) . ?
Ti20 O80 2.043(15) . ?
O48 C74 1.40(2) . ?
O52 C78 1.44(2) . ?
O60 C106 1.42(2) . ?
O61 C94 1.44(2) . ?
O65 C115 1.43(2) . ?
O67 C109 1.45(2) . ?
O68 C86 1.41(2) . ?
O68 C102 1.39(2) . ?
O72 C130 1.38(3) . ?
O73 C111 1.44(3) . ?
O73 C131 1.43(3) . ?
O75 C110 1.40(3) . ?
O75 C125 1.43(3) . ?
O76 C82 1.43(3) . ?
O77 C121 1.37(3) . ?
O79 C137 1.44(2) . ?
O80 C122 1.41(3) . ?
O82 C113 1.41(3) . ?
C74 H74A 0.9900 . ?
C74 H74B 0.9900 . ?
C74 C90 1.520(3) . ?
C78 H78A 0.9900 . ?
C78 H78B 0.9900 . ?
C78 C117 1.520(3) . ?
C82 H82A 0.9900 . ?
C82 H82B 0.9900 . ?
C82 C133 1.520(3) . ?
C86 H86A 0.9900 . ?
C86 H86B 0.9900 . ?
C86 C90 1.520(3) . ?
C90 C94 1.520(3) . ?
C90 C119 1.520(3) . ?
C94 H94A 0.9900 . ?
C94 H94B 0.9900 . ?
C98 C111 1.520(3) . ?
C98 C115 1.520(3) . ?
C98 C129 1.520(3) . ?
C98 C137 1.520(3) . ?
C102 H10A 0.9900 . ?
C102 H10B 0.9900 . ?
C102 C117 1.520(3) . ?
C106 H10C 0.9900 . ?
C106 H10D 0.9900 . ?
C106 C127 1.520(3) . ?
C109 H10E 0.9900 . ?
C109 H10F 0.9900 . ?
C109 C117 1.519(3) . ?
C110 H11A 0.9900 . ?
C110 H11B 0.9900 . ?
C110 C123 1.520(3) . ?
C111 H11C 0.9900 . ?
C111 H11D 0.9900 . ?
C113 H11E 0.9900 . ?
C113 H11F 0.9900 . ?
C113 C127 1.520(3) . ?
C114 H11G 0.9900 . ?
C114 H11H 0.9900 . ?
C114 C117 1.520(3) . ?
C114 C138 1.519(3) . ?
C115 H11I 0.9900 . ?
C115 H11J 0.9900 . ?
C118 H11K 0.9900 . ?
C118 H11L 0.9900 . ?
C118 C123 1.520(3) . ?
C118 C144 1.520(3) . ?
C119 H11M 0.9900 . ?
C119 H11N 0.9900 . ?
C119 C134 1.520(3) . ?
C121 H12A 0.9900 . ?
C121 H12B 0.9900 . ?
C121 C123 1.520(3) . ?
C122 H12C 0.9900 . ?
C122 H12D 0.9900 . ?
C122 C123 1.53(3) . ?
C125 H12E 0.9900 . ?
C125 H12F 0.9900 . ?
C125 C133 1.520(3) . ?
C126 H12G 0.9900 . ?
C126 H12H 0.9900 . ?
C126 C127 1.520(3) . ?
C126 C141 1.520(3) . ?
C127 C131 1.520(3) . ?
C129 H12I 0.9900 . ?
C129 H12J 0.9900 . ?
C129 C135 1.52(3) . ?
C130 H13A 0.9900 . ?
C130 H13B 0.9900 . ?
C130 C133 1.521(3) . ?
C131 H13C 0.9900 . ?
C131 H13D 0.9900 . ?
C133 C139 1.520(3) . ?
C134 H13E 0.9800 . ?
C134 H13F 0.9800 . ?
C134 H13G 0.9800 . ?
C135 H13H 0.9800 . ?
C135 H13I 0.9800 . ?
C135 H13J 0.9800 . ?
C137 H13K 0.9900 . ?
C137 H13L 0.9900 . ?
C138 H13M 0.9800 . ?
C138 H13N 0.9800 . ?
C138 H13O 0.9800 . ?
C139 H13P 0.9900 . ?
C139 H13Q 0.9900 . ?
C139 C142 1.520(3) . ?
C141 H14A 0.9800 . ?
C141 H14B 0.9800 . ?
C141 H14C 0.9800 . ?
C142 H14D 0.9800 . ?
C142 H14E 0.9800 . ?
C142 H14F 0.9800 . ?
C144 H14G 0.9800 . ?
C144 H14H 0.9800 . ?
C144 H14I 0.9800 . ?

loop_
_geom_torsion_atom_site_label_1
_geom_torsion_atom_site_label_2
_geom_torsion_atom_site_label_3
_geom_torsion_atom_site_label_4
_geom_torsion
_geom_torsion_site_symmetry_1
_geom_torsion_site_symmetry_2
_geom_torsion_site_symmetry_3
_geom_torsion_site_symmetry_4
_geom_torsion_publ_flag
Sn6 O76 C82 C133 129.4(16) . . . . ?
Sn6 O80 C122 C123 -129.6(19) . . . . ?
Sn8 O48 C74 C90 -157.6(10) 15_466 . . . ?
Sn8 O67 C109 C117 -163.0(11) . . . . ?
Ti14 O52 C78 C117 159.0(12) 15_466 . . . ?
Ti15 O48 C74 C90 -15(2) . . . . ?
Ti15 O52 C78 C117 25(2) . . . . ?
Ti15 O61 C94 C90 -14(2) . . . . ?
Ti15 O67 C109 C117 16(2) . . . . ?
Ti15 O68 C86 C90 -18(2) . . . . ?
Ti15 O68 C102 C117 8(2) . . . . ?
Ti17 O60 C106 C127 123.0(15) . . . . ?
Ti17 O61 C94 C90 149.7(12) . . . . ?
Ti17 O65 C115 C98 -118.4(14) . . . . ?
Ti18 O60 C106 C127 -25(2) . . . . ?
Ti18 O65 C115 C98 38(2) . . . . ?
Ti18 O73 C111 C98 24(2) . . . . ?
Ti18 O73 C131 C127 -11(3) . . . . ?
Ti18 O79 C137 C98 19(3) . . . . ?
Ti18 O82 C113 C127 -15(3) . . . . ?
Ti20 O72 C130 C133 -6(3) . . . . ?
Ti20 O75 C110 C123 4(3) . . . . ?
Ti20 O75 C125 C133 -4(2) . . . . ?
Ti20 O76 C82 C133 -15(3) . . . . ?
Ti20 O77 C121 C123 17(3) . . . . ?
Ti20 O80 C122 C123 18(3) . . . . ?
O44 Ti14 O64 Ti18 -37.2(19) 40_546 . . . ?
O44 Ti14 O64 Ti18 107.9(10) . . . . ?
O44 Ti14 O69 Ti14 -52.1(4) . . . 26_564 ?
O44 Ti14 O69 Ti14 52.1(3) 40_546 . . 26_564 ?
O48 C74 C90 C86 -57.7(19) . . . . ?
O48 C74 C90 C94 62.5(19) . . . . ?
O48 C74 C90 C119 -177.2(14) . . . . ?
O52 Ti14 O64 Ti18 -74.5(10) 40_546 . . . ?
O52 Ti14 O69 Ti14 125.3(3) 40_546 . . 26_564 ?
O52 C78 C117 C102 51(2) . . . . ?
O52 C78 C117 C109 -67.8(19) . . . . ?
O52 C78 C117 C114 172.6(15) . . . . ?
O56 Ti14 O64 Ti18 34.7(11) . . . . ?
O56 Ti14 O69 Ti14 -6.4(9) . . . 26_564 ?
O56 Ti17 O71 Sn6 32(4) . . . . ?
O60 Ti17 O71 Sn6 165.3(15) . . . . ?
O60 Ti18 O64 Ti14 -66.2(11) . . . . ?
O60 Ti18 O79 C137 3(2) . . . . ?
O60 Ti18 O82 C113 45.0(17) . . . . ?
O60 C106 C127 C113 68(2) . . . . ?
O60 C106 C127 C126 -170.0(18) . . . . ?
O60 C106 C127 C131 -54(2) . . . . ?
O61 Ti17 O71 Sn6 76.7(16) . . . . ?
O63 Ti17 O71 Sn6 -22.4(16) . . . . ?
O63 Ti20 O72 C130 136(2) . . . . ?
O63 Ti20 O77 C121 -146(2) . . . . ?
O64 Ti14 O69 Ti14 -148.6(4) . . . 26_564 ?
O64 Ti18 O79 C137 -138.7(16) . . . . ?
O64 Ti18 O82 C113 141.8(17) . . . . ?
O65 Ti17 O71 Sn6 -119.8(15) . . . . ?
O65 Ti18 O64 Ti14 7.7(11) . . . . ?
O65 Ti18 O79 C137 -43.9(16) . . . . ?
O65 Ti18 O82 C113 3(3) . . . . ?
O67 C109 C117 C78 47(2) . . . . ?
O67 C109 C117 C102 -73.5(19) . . . . ?
O67 C109 C117 C114 165.7(16) . . . . ?
O68 C86 C90 C74 69.9(18) . . . . ?
O68 C86 C90 C94 -52.3(18) . . . . ?
O68 C86 C90 C119 -169.3(15) . . . . ?
O68 C102 C117 C78 -63(2) . . . . ?
O68 C102 C117 C109 56(2) . . . . ?
O68 C102 C117 C114 176.4(16) . . . . ?
O69 Ti14 O64 Ti18 -160.8(9) . . . . ?
O72 Ti20 O63 Sn8 69.9(9) . . . . ?
O72 Ti20 O63 Ti17 -143.1(10) . . . . ?
O72 Ti20 O77 C121 110(2) . . . . ?
O72 C130 C133 C82 -51(3) . . . . ?
O72 C130 C133 C125 66(3) . . . . ?
O72 C130 C133 C139 -177(2) . . . . ?
O73 Ti18 O79 C137 33.9(16) . . . . ?
O73 Ti18 O82 C113 -33.7(17) . . . . ?
O75 Ti20 O72 C130 -40(2) . . . . ?
O75 Ti20 O77 C121 29(2) . . . . ?
O75 C110 C123 C118 176.9(19) . . . . ?
O75 C110 C123 C121 55(2) . . . . ?
O75 C110 C123 C122 -63(2) . . . . ?
O75 C125 C133 C82 65(2) . . . . ?
O75 C125 C133 C130 -55(2) . . . . ?
O75 C125 C133 C139 -175.7(19) . . . . ?
O76 Ti20 O63 Sn8 160.7(7) . . . . ?
O76 Ti20 O63 Ti17 -52.3(10) . . . . ?
O76 Ti20 O72 C130 40(2) . . . . ?
O76 Ti20 O77 C121 -17(3) . . . . ?
O76 C82 C133 C125 -57(2) . . . . ?
O76 C82 C133 C130 61(3) . . . . ?
O76 C82 C133 C139 -173.3(18) . . . . ?
O77 Ti20 O63 Sn8 -37.7(8) . . . . ?
O77 Ti20 O63 Ti17 109.3(9) . . . . ?
O77 Ti20 O72 C130 -121(2) . . . . ?
O77 C121 C123 C110 -71(2) . . . . ?
O77 C121 C123 C118 168(2) . . . . ?
O77 C121 C123 C122 45(3) . . . . ?
O79 Ti18 O64 Ti14 98.3(11) . . . . ?
O79 Ti18 O82 C113 -111.8(17) . . . . ?
O80 Ti20 O63 Sn8 -125.5(7) . . . . ?
O80 Ti20 O63 Ti17 21.5(10) . . . . ?
O80 Ti20 O72 C130 -3(4) . . . . ?
O80 Ti20 O77 C121 -49(2) . . . . ?
O80 C122 C123 C110 54(3) . . . . ?
O80 C122 C123 C118 175(2) . . . . ?
O80 C122 C123 C121 -61(3) . . . . ?
O82 Ti18 O64 Ti14 -157.2(10) . . . . ?
O82 Ti18 O79 C137 115.3(17) . . . . ?
O82 C113 C127 C106 -48(2) . . . . ?
O82 C113 C127 C126 -168.6(19) . . . . ?
O82 C113 C127 C131 74(2) . . . . ?
C74 C90 C94 O61 -46(2) . . . . ?
C74 C90 C119 C134 68(3) . . . . ?
C82 C133 C139 C142 -55(3) . . . . ?
C86 O68 C102 C117 171.4(16) . . . . ?
C86 C90 C94 O61 75.2(19) . . . . ?
C86 C90 C119 C134 -53(3) . . . . ?
C94 C90 C119 C134 -170(2) . . . . ?
C102 O68 C86 C90 177.7(15) . . . . ?
C106 C127 C131 O73 70(2) . . . . ?
C110 O75 C125 C133 -173.7(18) . . . . ?
C111 O73 C131 C127 -161.9(18) . . . . ?
C111 C98 C115 O65 45(2) . . . . ?
C111 C98 C129 C135 62(2) . . . . ?
C111 C98 C137 O79 -76(2) . . . . ?
C113 C127 C131 O73 -53(3) . . . . ?
C115 C98 C111 O73 -77(2) . . . . ?
C115 C98 C129 C135 -61(2) . . . . ?
C115 C98 C137 O79 46(2) . . . . ?
C119 C90 C94 O61 -168.0(17) . . . . ?
C125 O75 C110 C123 172.6(19) . . . . ?
C125 C133 C139 C142 -172(3) . . . . ?
C126 C127 C131 O73 -173(2) . . . . ?
C129 C98 C111 O73 160.0(16) . . . . ?
C129 C98 C115 O65 167.0(16) . . . . ?
C129 C98 C137 O79 167.1(17) . . . . ?
C130 C133 C139 C142 70(3) . . . . ?
C131 O73 C111 C98 175.1(17) . . . . ?
C137 C98 C111 O73 45(2) . . . . ?
C137 C98 C115 O65 -75.2(19) . . . . ?
C137 C98 C129 C135 179(2) . . . . ?
C138 C114 C117 C78 -69(3) . . . . ?
C138 C114 C117 C102 53(3) . . . . ?
C138 C114 C117 C109 172(3) . . . . ?
C141 C126 C127 C106 -53(4) . . . . ?
C141 C126 C127 C113 69(4) . . . . ?
C141 C126 C127 C131 -171(3) . . . . ?
C144 C118 C123 C110 -83(3) . . . . ?
C144 C118 C123 C121 36(3) . . . . ?
C144 C118 C123 C122 159(3) . . . . ?

loop_
_smtbx_masks_void_nr
_smtbx_masks_void_average_x
_smtbx_masks_void_average_y
_smtbx_masks_void_average_z
_smtbx_masks_void_volume
_smtbx_masks_void_count_electrons
_smtbx_masks_void_content
1 0.021 0.021 0.021 11.7 0.0 ?
2 -0.850 -0.945 -0.156 10581.5 2715.7 ?
3 0.021 -0.021 0.479 11.7 0.0 ?
4 -0.116 -0.698 0.540 10581.5 2715.7 ?
5 0.000 0.250 0.875 19.9 1.7 ?
6 -0.021 0.479 0.021 11.7 0.0 ?
7 -0.021 0.521 0.479 11.7 0.0 ?
8 0.000 0.750 0.625 19.9 0.0 ?
9 0.125 0.500 0.250 19.9 0.0 ?
10 0.229 0.271 0.729 11.7 0.0 ?
11 0.229 0.729 0.771 11.7 0.0 ?
12 0.250 0.125 0.500 19.9 0.0 ?
13 0.250 0.875 0.000 19.9 0.0 ?
14 0.271 0.271 0.271 11.7 0.0 ?
15 0.271 0.729 0.229 11.7 0.0 ?
16 0.375 0.500 0.750 19.9 0.0 ?
17 0.479 0.021 0.979 11.7 0.0 ?
18 0.479 0.979 0.521 11.7 0.0 ?
19 0.500 0.250 0.125 19.9 0.0 ?
20 0.500 0.750 0.375 19.9 1.7 ?
21 0.521 0.479 0.979 11.7 0.0 ?
22 0.521 0.521 0.521 11.7 0.0 ?
23 0.625 0.000 0.750 19.9 1.7 ?
24 0.729 0.229 0.271 11.7 0.0 ?
25 0.729 0.771 0.229 11.7 0.0 ?
26 0.750 0.375 0.500 19.9 0.0 ?
27 0.750 0.625 0.000 19.9 0.0 ?
28 0.771 0.229 0.729 11.7 0.0 ?
29 0.771 0.771 0.771 11.7 0.0 ?
30 0.875 0.000 0.250 19.9 0.0 ?
